data_2008877
loop_
_publ_author_name
'Tian, Yu-Peng'
'Yu, Wen-Tao'
'Fang, Qi'
'Wang, Xin-Qiang'
'Yuan, Duo-Rong'
'Xu, Dong'
'Jiang, Min-Hua'

_publ_section_title
;
 Zinc cadmium thiocyanate (ZCTC)
;
_journal_issue 9
_journal_name_full 'Acta Crystallographica Section C'
_journal_page_first 1393
_journal_page_last 1395
_journal_paper_doi 10.1107/S0108270199007623
_journal_volume 55
_journal_year 1999
_chemical_formula_iupac 'Zn Cd (S C N)4'
_chemical_formula_moiety 'C4 Cd N4 S4 Zn'
_chemical_formula_sum 'C4 Cd N4 S4 Zn'
_chemical_formula_weight 410.09
_chemical_name_systematic
;
 ?
;
_space_group_IT_number 82
_symmetry_cell_setting tetragonal
_symmetry_space_group_name_Hall 'I -4'
_symmetry_space_group_name_H-M 'I -4'
_audit_creation_method SHELXL
_cell_angle_alpha 90.00
_cell_angle_beta 90.00
_cell_angle_gamma 90.00
_cell_formula_units_Z 2
_cell_length_a 11.135(2)
_cell_length_b 11.135(2)
_cell_length_c 4.3760(10)
_cell_measurement_reflns_used 25
_cell_measurement_temperature 293(2)
_cell_measurement_theta_max 12
_cell_measurement_theta_min 3
_cell_volume 542.57(19)
_computing_cell_refinement P3
_computing_data_collection 'P3 (Nicolet, 1985)'
_computing_data_reduction 'SHELXTL (Sheldrick, 1984)'
_computing_molecular_graphics SHELXTL
_computing_structure_refinement 'SHELXL93 (Sheldrick, 1993)'
_computing_structure_solution SHELXTL
_diffrn_ambient_temperature 293(2)
_diffrn_measurement_device_type 'Nicolet R3m/E'
_diffrn_measurement_method \w-2\q
_diffrn_radiation_monochromator graphite
_diffrn_radiation_source 'fine-focus sealed tube'
_diffrn_radiation_type MoK\a
_diffrn_radiation_wavelength 0.71073
_diffrn_reflns_av_R_equivalents 0.048
_diffrn_reflns_av_sigmaI/netI 0.0308
_diffrn_reflns_limit_h_max 16
_diffrn_reflns_limit_h_min -6
_diffrn_reflns_limit_k_max 16
_diffrn_reflns_limit_k_min -16
_diffrn_reflns_limit_l_max 6
_diffrn_reflns_limit_l_min -6
_diffrn_reflns_number 807
_diffrn_reflns_theta_max 32.51
_diffrn_reflns_theta_min 2.59
_diffrn_standards_decay_% 0
_diffrn_standards_interval_count 97
_diffrn_standards_number 3
_exptl_absorpt_coefficient_mu 4.90
_exptl_absorpt_correction_T_max 0.479
_exptl_absorpt_correction_T_min 0.448
_exptl_absorpt_correction_type '\y scan'
_exptl_absorpt_process_details '(SHELXTL; Sheldrick, 1984)'
_exptl_crystal_colour colourless
_exptl_crystal_density_diffrn 2.510
_exptl_crystal_density_method 'not measured'
_exptl_crystal_description parallelepiped
_exptl_crystal_F_000 388
_exptl_crystal_size_max 0.20
_exptl_crystal_size_mid 0.15
_exptl_crystal_size_min 0.15
_refine_diff_density_max 0.575
_refine_diff_density_min -0.680
_refine_ls_abs_structure_details 'Flack (1983)'
_refine_ls_abs_structure_Flack 0.03(4)
_refine_ls_extinction_coef 0.074(6)
_refine_ls_extinction_method SHELXL93
_refine_ls_goodness_of_fit_all 1.264
_refine_ls_goodness_of_fit_obs 1.275
_refine_ls_hydrogen_treatment none
_refine_ls_matrix_type full
_refine_ls_number_parameters 33
_refine_ls_number_reflns 631
_refine_ls_number_restraints 0
_refine_ls_restrained_S_all 1.264
_refine_ls_restrained_S_obs 1.275
_refine_ls_R_factor_all 0.029
_refine_ls_R_factor_obs 0.028
_refine_ls_shift/esd_max <0.001
_refine_ls_shift/esd_mean 0.000
_refine_ls_structure_factor_coef Fsqd
_refine_ls_weighting_details 'w = 1/[\s^2^(Fo^2^)+(0.0619P)^2^] where P = (Fo^2^+2Fc^2^)/3'
_refine_ls_weighting_scheme calc
_refine_ls_wR_factor_all 0.094
_refine_ls_wR_factor_obs 0.093
_reflns_number_observed 612
_reflns_number_total 631
_reflns_observed_criterion I>2\s(I)
_cod_data_source_file cf1297.cif
_cod_data_source_block zctc
_cod_depositor_comments
;
The following automatic conversions were performed:

'_refine_ls_weighting_scheme' value 'calc w =
1/[\s^2^(Fo^2^)+(0.0619P)^2^] where P = (Fo^2^+2Fc^2^)/3' was changed
to 'calc'. New tag '_refine_ls_weighting_details' was created. The
value of the new tag was set to 'w = 1/[\s^2^(Fo^2^)+(0.0619P)^2^]
where P = (Fo^2^+2Fc^2^)/3'.

Automatic conversion script
Id: cif_fix_values 3143 2015-03-26 13:38:13Z robertas 
;
_cod_original_cell_volume 542.6(2)
_cod_database_code 2008877
_cod_database_fobs_code 2008877

loop_
_symmetry_equiv_pos_as_xyz
'x, y, z'
'-x, -y, z'
'y, -x, -z'
'-y, x, -z'
'x+1/2, y+1/2, z+1/2'
'-x+1/2, -y+1/2, z+1/2'
'y+1/2, -x+1/2, -z+1/2'
'-y+1/2, x+1/2, -z+1/2'

loop_
_atom_site_aniso_label
_atom_site_aniso_U_11
_atom_site_aniso_U_22
_atom_site_aniso_U_33
_atom_site_aniso_U_12
_atom_site_aniso_U_13
_atom_site_aniso_U_23
Cd1 0.0245(2) 0.0245(2) 0.0464(4) 0.000 0.000 0.000
Zn1 0.0241(3) 0.0241(3) 0.0432(6) 0.000 0.000 0.000
S1 0.0336(5) 0.0269(5) 0.0416(6) 0.0017(4) -0.0075(5) -0.0012(4)
C1 0.025(2) 0.025(2) 0.040(2) 0.0022(13) 0.001(2) 0.006(2)
N1 0.038(2) 0.0274(15) 0.050(2) 0.0006(14) -0.003(2) 0.001(2)

loop_
_atom_site_label
_atom_site_fract_x
_atom_site_fract_y
_atom_site_fract_z
_atom_site_U_iso_or_equiv
_atom_site_thermal_displace_type
_atom_site_calc_flag
_atom_site_refinement_flags
_atom_site_occupancy
_atom_site_disorder_group
_atom_site_type_symbol
Cd1 0 0 0 0.0318(2) Uani d S 1 . Cd
Zn1 0 0.5 0.25 0.0305(3) Uani d S 1 . Zn
S1 -0.12450(11) 0.15280(11) -0.3029(3) 0.0340(3) Uani d . 1 . S
C1 -0.0783(4) 0.2734(4) -0.1177(11) 0.0298(8) Uani d . 1 . C
N1 -0.0480(4) 0.3596(3) 0.0064(13) 0.0385(8) Uani d . 1 . N

loop_
_atom_type_symbol
_atom_type_description
_atom_type_scat_dispersion_real
_atom_type_scat_dispersion_imag
_atom_type_scat_source
C C 0.0033 0.0016 'International Tables Vol C Tables 4.2.6.8 and 6.1.1.4'
N N 0.0061 0.0033 'International Tables Vol C Tables 4.2.6.8 and 6.1.1.4'
S S 0.1246 0.1234 'International Tables Vol C Tables 4.2.6.8 and 6.1.1.4'
Zn Zn 0.2839 1.4301 'International Tables Vol C Tables 4.2.6.8 and 6.1.1.4'
Cd Cd -0.8075 1.2024 'International Tables Vol C Tables 4.2.6.8 and 6.1.1.4'

loop_
_geom_angle_atom_site_label_1
_geom_angle_atom_site_label_2
_geom_angle_atom_site_label_3
_geom_angle_site_symmetry_1
_geom_angle_site_symmetry_3
_geom_angle
_geom_angle_publ_flag
S1 Cd1 S1 3 4 117.74(6) yes
S1 Cd1 S1 3 . 105.50(3) yes
S1 Cd1 S1 4 . 105.50(3) yes
S1 Cd1 S1 3 2 105.50(3) yes
S1 Cd1 S1 4 2 105.50(3) yes
S1 Cd1 S1 . 2 117.74(6) yes
N1 Zn1 N1 . 8 107.09(15) yes
N1 Zn1 N1 . 2_565 114.3(3) yes
N1 Zn1 N1 8 2_565 107.09(15) yes
N1 Zn1 N1 . 7_455 107.09(15) yes
N1 Zn1 N1 8 7_455 114.3(3) yes
N1 Zn1 N1 2_565 7_455 107.09(15) yes
C1 S1 Cd1 . . 96.76(15) yes
N1 C1 S1 . . 178.1(4) yes
C1 N1 Zn1 . . 175.2(5) yes

loop_
_geom_bond_atom_site_label_1
_geom_bond_atom_site_label_2
_geom_bond_site_symmetry_2
_geom_bond_distance
_geom_bond_publ_flag
Cd1 S1 3 2.5640(12) yes
Cd1 S1 4 2.5640(12) yes
Cd1 S1 . 2.5640(12) yes
Cd1 S1 2 2.5640(12) yes
Zn1 N1 . 1.967(5) yes
Zn1 N1 8 1.967(5) yes
Zn1 N1 2_565 1.967(5) yes
Zn1 N1 7_455 1.967(5) yes
S1 C1 . 1.651(5) yes
C1 N1 . 1.153(6) yes
